data_7203621
loop_
_publ_author_name
'Kappaun, Stefan'
'Eder, Sabrina'
'Sax, Stefan'
'Saf, Robert'
'Mereiter, Kurt'
'List, Emil J. W.'
'Slugovc, Christian'

_publ_section_title
;
 WPLEDs prepared from main-chain fluorene?iridium(iii) polymers
;
_journal_issue 45
_journal_name_full 'Journal of Materials Chemistry'
_journal_page_first 4389
_journal_paper_doi 10.1039/b611738d
_journal_volume 16
_journal_year 2006
_chemical_formula_moiety 'C43 H30 Ir N3 O'
_chemical_formula_sum 'C43 H30 Ir N3 O'
_chemical_formula_weight 796.90
_chemical_name_common
;
bis(kappa$2!(C$2!,N)-2-phenylpyridine)(kappa$2!(N,O)-5,7-
diphenyl-8-quinolinolate)iridium(iii)
;
_chemical_name_systematic
;
bis(\k^2^(C^2^,N)-2-phenylpyridine)(\k^2^(N,O)-5,7-diphenyl-8-
quinolinolate)iridium(III)
;
_space_group_IT_number 14
_symmetry_cell_setting monoclinic
_symmetry_space_group_name_Hall '-P 2yn'
_symmetry_space_group_name_H-M 'P 1 21/n 1'
_atom_sites_solution_hydrogens geom
_atom_sites_solution_primary direct
_atom_sites_solution_secondary difmap
_audit_creation_method SHELXL-97
_cell_angle_alpha 90.00
_cell_angle_beta 105.117(1)
_cell_angle_gamma 90.00
_cell_formula_units_Z 4
_cell_length_a 16.8813(10)
_cell_length_b 9.6871(6)
_cell_length_c 20.1273(11)
_cell_measurement_reflns_used 9686
_cell_measurement_temperature 173(2)
_cell_measurement_theta_max 29.81
_cell_measurement_theta_min 2.35
_cell_volume 3177.5(3)
_computing_cell_refinement 'Bruker SAINT'
_computing_data_collection 'Bruker SMART'
_computing_data_reduction 'Bruker SAINT, SADABS, XPREP'
_computing_molecular_graphics 'Bruker SHELXTL'
_computing_publication_material 'Bruker SHELXTL'
_computing_structure_refinement 'SHELXL-97 (Sheldrick, 1997)'
_computing_structure_solution 'SHELXS-97 (Sheldrick, 1997)'
_diffrn_ambient_temperature 173(2)
_diffrn_measured_fraction_theta_full 0.997
_diffrn_measured_fraction_theta_max 0.997
_diffrn_measurement_device_type 'CCD area detector'
_diffrn_measurement_method 'phi and omega scans'
_diffrn_radiation_monochromator graphite
_diffrn_radiation_source 'fine-focus sealed tube'
_diffrn_radiation_type MoK\a
_diffrn_radiation_wavelength 0.71073
_diffrn_reflns_av_R_equivalents 0.0365
_diffrn_reflns_av_sigmaI/netI 0.0252
_diffrn_reflns_limit_h_max 22
_diffrn_reflns_limit_h_min -23
_diffrn_reflns_limit_k_max 13
_diffrn_reflns_limit_k_min -13
_diffrn_reflns_limit_l_max 28
_diffrn_reflns_limit_l_min -28
_diffrn_reflns_number 57002
_diffrn_reflns_theta_full 30.00
_diffrn_reflns_theta_max 30.00
_diffrn_reflns_theta_min 2.35
_diffrn_standards_decay_% 0
_exptl_absorpt_coefficient_mu 4.243
_exptl_absorpt_correction_T_max 0.74
_exptl_absorpt_correction_T_min 0.48
_exptl_absorpt_correction_type multi-scan
_exptl_absorpt_process_details 'program SADABS, V2.10'
_exptl_crystal_colour red
_exptl_crystal_density_diffrn 1.666
_exptl_crystal_density_method 'not measured'
_exptl_crystal_description plate
_exptl_crystal_F_000 1576
_exptl_crystal_size_max 0.21
_exptl_crystal_size_mid 0.16
_exptl_crystal_size_min 0.07
_refine_diff_density_max 1.909
_refine_diff_density_min -1.089
_refine_diff_density_rms 0.084
_refine_ls_extinction_method none
_refine_ls_goodness_of_fit_ref 1.019
_refine_ls_hydrogen_treatment constr
_refine_ls_matrix_type full
_refine_ls_number_parameters 433
_refine_ls_number_reflns 9260
_refine_ls_number_restraints 152
_refine_ls_restrained_S_all 1.013
_refine_ls_R_factor_all 0.0297
_refine_ls_R_factor_gt 0.0223
_refine_ls_shift/su_max 0.003
_refine_ls_shift/su_mean 0.000
_refine_ls_structure_factor_coef Fsqd
_refine_ls_weighting_details 'calc w=1/[\s^2^(Fo^2^)+(0.0221P)^2^+2.2269P] where P=(Fo^2^+2Fc^2^)/3'
_refine_ls_weighting_scheme calc
_refine_ls_wR_factor_gt 0.0485
_refine_ls_wR_factor_ref 0.0514
_reflns_number_gt 7988
_reflns_number_total 9260
_reflns_threshold_expression >2sigma(I)
_cod_data_source_file b611738d.txt
_cod_data_source_block 1166
_cod_depositor_comments
;
The following automatic conversions were performed:
'_symmetry_cell_setting' value 'Monoclinic' changed to 'monoclinic'
according to '/home/saulius/struct/CIF-dictionaries/cif_core.dic'
dictionary named 'cif_core.dic' version 2.4.1 from 2010-06-29.

Automatic conversion script
Id: cif_fix_enum 1527 2010-12-29 10:47:43Z saulius 
;
_cod_original_sg_symbol_Hall '-P 2yn '
_cod_original_sg_symbol_H-M 'P 21/n '
_cod_database_code 7203621

loop_
_symmetry_equiv_pos_as_xyz
'x, y, z'
'-x+1/2, y+1/2, -z+1/2'
'-x, -y, -z'
'x-1/2, -y-1/2, z-1/2'

loop_
_atom_site_label
_atom_site_type_symbol
_atom_site_fract_x
_atom_site_fract_y
_atom_site_fract_z
_atom_site_U_iso_or_equiv
_atom_site_adp_type
_atom_site_occupancy
_atom_site_symmetry_multiplicity
_atom_site_calc_flag
_atom_site_refinement_flags
_atom_site_disorder_assembly
_atom_site_disorder_group
Ir Ir 0.277371(5) 0.537553(9) 0.088688(4) 0.02149(3) Uani 1 1 d U . .
O O 0.38434(10) 0.53945(16) 0.17475(8) 0.0250(3) Uani 1 1 d U . .
N1 N 0.21187(11) 0.6019(2) 0.15528(9) 0.0262(4) Uani 1 1 d U . .
N2 N 0.33574(12) 0.4560(2) 0.02180(10) 0.0262(4) Uani 1 1 d U . .
N3 N 0.33471(11) 0.72986(19) 0.07638(9) 0.0237(3) Uani 1 1 d U . .
C1 C 0.20678(15) 0.7319(3) 0.17592(13) 0.0322(5) Uani 1 1 d U . .
H1 H 0.2315 0.8029 0.1557 0.039 Uiso 1 1 calc R . .
C2 C 0.16704(16) 0.7674(3) 0.22541(14) 0.0392(6) Uani 1 1 d U . .
H2 H 0.1629 0.8612 0.2379 0.047 Uiso 1 1 calc R . .
C3 C 0.13378(16) 0.6641(3) 0.25611(14) 0.0428(6) Uani 1 1 d U . .
H3 H 0.1085 0.6853 0.2918 0.051 Uiso 1 1 calc R . .
C4 C 0.13710(16) 0.5297(3) 0.23508(13) 0.0377(5) Uani 1 1 d U . .
H4 H 0.1137 0.4580 0.2560 0.045 Uiso 1 1 calc R . .
C5 C 0.17486(14) 0.4988(3) 0.18292(12) 0.0287(4) Uani 1 1 d U . .
C6 C 0.18091(14) 0.3622(3) 0.15402(12) 0.0289(4) Uani 1 1 d U . .
C7 C 0.14029(15) 0.2457(3) 0.16950(14) 0.0371(5) Uani 1 1 d U . .
H7 H 0.1069 0.2529 0.2007 0.045 Uiso 1 1 calc R . .
C8 C 0.14853(17) 0.1210(3) 0.13969(16) 0.0437(6) Uani 1 1 d U . .
H8 H 0.1205 0.0419 0.1499 0.052 Uiso 1 1 calc R . .
C9 C 0.19792(17) 0.1108(3) 0.09464(15) 0.0410(6) Uani 1 1 d U . .
H9 H 0.2047 0.0239 0.0750 0.049 Uiso 1 1 calc R . .
C10 C 0.23759(16) 0.2264(3) 0.07796(13) 0.0340(5) Uani 1 1 d U . .
H10 H 0.2702 0.2177 0.0462 0.041 Uiso 1 1 calc R . .
C11 C 0.23030(14) 0.3555(2) 0.10714(11) 0.0262(4) Uani 1 1 d U . .
C12 C 0.41273(15) 0.4062(3) 0.04006(14) 0.0333(5) Uani 1 1 d U . .
H12 H 0.4426 0.4096 0.0871 0.040 Uiso 1 1 calc R . .
C13 C 0.44965(18) 0.3505(3) -0.00712(16) 0.0429(6) Uani 1 1 d U . .
H13 H 0.5037 0.3141 0.0070 0.052 Uiso 1 1 calc R . .
C14 C 0.4064(2) 0.3487(3) -0.07546(16) 0.0488(7) Uani 1 1 d U . .
H14 H 0.4313 0.3135 -0.1092 0.059 Uiso 1 1 calc R . .
C15 C 0.32726(19) 0.3977(3) -0.09472(15) 0.0436(6) Uani 1 1 d U . .
H15 H 0.2974 0.3965 -0.1418 0.052 Uiso 1 1 calc R . .
C16 C 0.29098(16) 0.4491(2) -0.04518(12) 0.0299(4) Uani 1 1 d U . .
C17 C 0.20652(16) 0.4964(2) -0.05656(12) 0.0295(4) Uani 1 1 d U . .
C18 C 0.14814(19) 0.4883(3) -0.11983(14) 0.0402(6) Uani 1 1 d U . .
H18 H 0.1634 0.4574 -0.1595 0.048 Uiso 1 1 calc R . .
C19 C 0.06843(19) 0.5255(3) -0.12431(15) 0.0474(7) Uani 1 1 d U . .
H19 H 0.0282 0.5190 -0.1671 0.057 Uiso 1 1 calc R . .
C20 C 0.04655(17) 0.5725(3) -0.06653(16) 0.0444(6) Uani 1 1 d U . .
H20 H -0.0088 0.5974 -0.0700 0.053 Uiso 1 1 calc R . .
C21 C 0.10436(15) 0.5837(3) -0.00372(14) 0.0369(5) Uani 1 1 d U . .
H21 H 0.0886 0.6190 0.0350 0.044 Uiso 1 1 calc R . .
C22 C 0.18596(14) 0.5433(2) 0.00338(12) 0.0266(4) Uani 1 1 d U . .
C23 C 0.31112(14) 0.8157(3) 0.02375(12) 0.0299(5) Uani 1 1 d U . .
H23 H 0.2607 0.7989 -0.0095 0.036 Uiso 1 1 calc R . .
C24 C 0.35833(16) 0.9309(3) 0.01550(14) 0.0348(5) Uani 1 1 d U . .
H24 H 0.3411 0.9886 -0.0238 0.042 Uiso 1 1 calc R . .
C25 C 0.42927(15) 0.9589(3) 0.06459(13) 0.0315(5) Uani 1 1 d U . .
H25 H 0.4610 1.0374 0.0596 0.038 Uiso 1 1 calc R . .
C26 C 0.45619(13) 0.8717(2) 0.12319(11) 0.0246(4) Uani 1 1 d U . .
C27 C 0.53027(13) 0.8892(2) 0.17610(12) 0.0258(4) Uani 1 1 d U . .
C28 C 0.55036(13) 0.7888(2) 0.22650(11) 0.0260(4) Uani 1 1 d U . .
H28 H 0.5993 0.8016 0.2621 0.031 Uiso 1 1 calc R . .
C29 C 0.50413(13) 0.6691(2) 0.22936(11) 0.0239(4) Uani 1 1 d U . .
C30 C 0.43043(13) 0.6481(2) 0.17726(11) 0.0217(4) Uani 1 1 d U . .
C31 C 0.40670(12) 0.7537(2) 0.12546(11) 0.0218(4) Uani 1 1 d U . .
C32 C 0.59006(15) 1.0022(3) 0.17498(13) 0.0300(5) Uani 1 1 d U . .
C33 C 0.56736(17) 1.1400(3) 0.16515(16) 0.0417(6) Uani 1 1 d U . .
H33 H 0.5116 1.1651 0.1594 0.050 Uiso 1 1 calc R . .
C34 C 0.6250(2) 1.2421(3) 0.16362(18) 0.0548(8) Uani 1 1 d U . .
H34 H 0.6082 1.3357 0.1567 0.066 Uiso 1 1 calc R . .
C35 C 0.70613(19) 1.2077(4) 0.17210(17) 0.0534(8) Uani 1 1 d U . .
H35 H 0.7452 1.2772 0.1701 0.064 Uiso 1 1 calc R . .
C36 C 0.73059(18) 1.0716(4) 0.18356(16) 0.0476(7) Uani 1 1 d U . .
H36 H 0.7867 1.0476 0.1906 0.057 Uiso 1 1 calc R . .
C37 C 0.67270(15) 0.9698(3) 0.18478(14) 0.0376(6) Uani 1 1 d U . .
H37 H 0.6899 0.8764 0.1924 0.045 Uiso 1 1 calc R . .
C38 C 0.53326(14) 0.5686(3) 0.28592(12) 0.0280(4) Uani 1 1 d U . .
C39 C 0.56908(16) 0.6131(3) 0.35276(13) 0.0365(5) Uani 1 1 d U . .
H39 H 0.5748 0.7092 0.3621 0.044 Uiso 1 1 calc R . .
C40 C 0.5966(2) 0.5193(3) 0.40610(16) 0.0497(7) Uani 1 1 d U . .
H40 H 0.6199 0.5520 0.4515 0.060 Uiso 1 1 calc R . .
C41 C 0.5905(2) 0.3804(4) 0.39367(18) 0.0629(9) Uani 1 1 d U . .
H41 H 0.6107 0.3161 0.4298 0.075 Uiso 1 1 calc R . .
C42 C 0.5545(2) 0.3356(3) 0.32795(19) 0.0687(11) Uani 1 1 d U . .
H42 H 0.5492 0.2393 0.3189 0.082 Uiso 1 1 calc R . .
C43 C 0.5258(2) 0.4279(3) 0.27488(17) 0.0477(7) Uani 1 1 d U . .
H43 H 0.5004 0.3942 0.2301 0.057 Uiso 1 1 calc R . .

loop_
_atom_site_aniso_label
_atom_site_aniso_U_11
_atom_site_aniso_U_22
_atom_site_aniso_U_33
_atom_site_aniso_U_23
_atom_site_aniso_U_13
_atom_site_aniso_U_12
Ir 0.02127(4) 0.02174(4) 0.02144(4) 0.00085(3) 0.00552(3) -0.00271(3)
O 0.0253(7) 0.0237(8) 0.0248(7) 0.0017(6) 0.0043(6) -0.0034(6)
N1 0.0235(8) 0.0312(9) 0.0240(8) -0.0004(8) 0.0064(7) -0.0001(7)
N2 0.0300(9) 0.0233(9) 0.0272(8) -0.0014(7) 0.0110(7) -0.0042(7)
N3 0.0235(8) 0.0215(8) 0.0264(9) 0.0017(7) 0.0069(7) -0.0003(6)
C1 0.0298(11) 0.0332(12) 0.0330(12) -0.0042(10) 0.0071(9) -0.0016(10)
C2 0.0361(13) 0.0433(14) 0.0378(14) -0.0100(11) 0.0089(10) 0.0060(11)
C3 0.0353(13) 0.0626(17) 0.0326(13) -0.0059(12) 0.0123(10) 0.0046(12)
C4 0.0316(12) 0.0518(14) 0.0322(12) 0.0059(11) 0.0127(10) -0.0002(12)
C5 0.0215(10) 0.0370(11) 0.0275(11) 0.0056(9) 0.0064(8) -0.0003(8)
C6 0.0236(10) 0.0334(11) 0.0287(11) 0.0079(9) 0.0051(8) -0.0010(9)
C7 0.0300(12) 0.0405(13) 0.0424(14) 0.0128(11) 0.0125(10) -0.0054(10)
C8 0.0421(14) 0.0322(12) 0.0553(17) 0.0119(12) 0.0102(12) -0.0106(12)
C9 0.0472(15) 0.0268(12) 0.0461(15) 0.0010(11) 0.0068(11) -0.0080(11)
C10 0.0398(13) 0.0275(11) 0.0339(12) 0.0010(10) 0.0084(10) -0.0054(10)
C11 0.0267(10) 0.0257(10) 0.0239(10) 0.0045(8) 0.0026(8) -0.0040(8)
C12 0.0327(11) 0.0316(13) 0.0374(12) -0.0041(10) 0.0125(9) 0.0009(10)
C13 0.0407(13) 0.0391(16) 0.0546(15) -0.0098(13) 0.0224(11) 0.0024(11)
C14 0.0612(17) 0.0459(18) 0.0473(14) -0.0135(14) 0.0284(13) 0.0020(14)
C15 0.0597(15) 0.0408(16) 0.0339(12) -0.0083(12) 0.0186(11) -0.0006(13)
C16 0.0406(11) 0.0232(11) 0.0270(10) -0.0018(9) 0.0109(8) -0.0075(9)
C17 0.0377(11) 0.0239(11) 0.0252(10) 0.0007(8) 0.0048(8) -0.0081(9)
C18 0.0513(14) 0.0349(14) 0.0287(11) 0.0023(10) 0.0002(10) -0.0089(11)
C19 0.0451(14) 0.0473(18) 0.0372(13) 0.0089(12) -0.0117(11) -0.0125(13)
C20 0.0297(12) 0.0504(18) 0.0471(15) 0.0163(13) -0.0009(10) -0.0057(11)
C21 0.0268(11) 0.0439(15) 0.0378(12) 0.0093(11) 0.0046(9) -0.0012(10)
C22 0.0267(9) 0.0255(11) 0.0258(9) 0.0034(8) 0.0036(7) -0.0065(8)
C23 0.0294(11) 0.0272(11) 0.0301(11) 0.0057(9) 0.0027(9) -0.0009(9)
C24 0.0390(13) 0.0300(13) 0.0330(12) 0.0103(10) 0.0053(10) -0.0018(10)
C25 0.0343(11) 0.0242(11) 0.0362(12) 0.0055(9) 0.0093(9) -0.0038(9)
C26 0.0247(9) 0.0226(10) 0.0284(10) -0.0002(8) 0.0103(7) -0.0016(8)
C27 0.0260(10) 0.0251(10) 0.0279(10) -0.0037(8) 0.0100(8) -0.0050(8)
C28 0.0236(10) 0.0295(11) 0.0256(10) -0.0043(8) 0.0077(8) -0.0028(8)
C29 0.0233(9) 0.0250(10) 0.0241(9) -0.0013(8) 0.0075(7) 0.0001(8)
C30 0.0227(9) 0.0219(10) 0.0218(9) -0.0017(7) 0.0080(7) -0.0010(7)
C31 0.0221(9) 0.0219(10) 0.0224(9) -0.0011(7) 0.0079(7) -0.0006(7)
C32 0.0306(10) 0.0292(11) 0.0311(12) -0.0040(9) 0.0093(9) -0.0085(9)
C33 0.0381(13) 0.0301(12) 0.0578(17) -0.0029(12) 0.0142(13) -0.0085(10)
C34 0.0555(16) 0.0342(14) 0.074(2) 0.0012(15) 0.0164(16) -0.0175(12)
C35 0.0478(14) 0.0530(16) 0.0583(19) -0.0035(16) 0.0121(14) -0.0288(13)
C36 0.0311(13) 0.0618(17) 0.0497(17) -0.0010(14) 0.0102(12) -0.0179(11)
C37 0.0282(11) 0.0406(14) 0.0427(14) 0.0019(12) 0.0072(10) -0.0071(10)
C38 0.0232(10) 0.0306(11) 0.0287(10) 0.0027(8) 0.0043(8) 0.0027(8)
C39 0.0406(13) 0.0365(13) 0.0302(11) 0.0017(10) 0.0053(10) 0.0031(11)
C40 0.0532(18) 0.0541(16) 0.0342(13) 0.0091(12) -0.0022(12) 0.0010(14)
C41 0.069(2) 0.0480(16) 0.0554(17) 0.0235(15) -0.0132(16) 0.0002(17)
C42 0.079(2) 0.0314(15) 0.071(2) 0.0134(13) -0.0232(19) -0.0029(16)
C43 0.0533(17) 0.0287(12) 0.0476(15) 0.0024(11) -0.0111(13) 0.0003(12)

loop_
_atom_type_symbol
_atom_type_description
_atom_type_scat_dispersion_real
_atom_type_scat_dispersion_imag
_atom_type_scat_source
C C 0.0033 0.0016 'International Tables Vol C Tables 4.2.6.8 and 6.1.1.4'
H H 0.0000 0.0000 'International Tables Vol C Tables 4.2.6.8 and 6.1.1.4'
N N 0.0061 0.0033 'International Tables Vol C Tables 4.2.6.8 and 6.1.1.4'
O O 0.0106 0.0060 'International Tables Vol C Tables 4.2.6.8 and 6.1.1.4'
Ir Ir -1.4442 7.9887 'International Tables Vol C Tables 4.2.6.8 and 6.1.1.4'

loop_
_geom_angle_atom_site_label_1
_geom_angle_atom_site_label_2
_geom_angle_atom_site_label_3
_geom_angle
_geom_angle_site_symmetry_1
_geom_angle_site_symmetry_3
_geom_angle_publ_flag
C22 Ir C11 85.91(9) . . ?
C22 Ir N2 80.76(9) . . ?
C11 Ir N2 93.72(9) . . ?
C22 Ir N1 97.30(9) . . ?
C11 Ir N1 80.73(9) . . ?
N2 Ir N1 174.26(8) . . ?
C22 Ir N3 98.52(8) . . ?
C11 Ir N3 175.56(8) . . ?
N2 Ir N3 87.11(7) . . ?
N1 Ir N3 98.53(8) . . ?
C22 Ir O 174.09(7) . . ?
C11 Ir O 98.51(7) . . ?
N2 Ir O 94.98(7) . . ?
N1 Ir O 87.33(7) . . ?
N3 Ir O 77.07(6) . . ?
C30 O Ir 113.94(13) . . ?
C1 N1 C5 119.2(2) . . ?
C1 N1 Ir 125.53(17) . . ?
C5 N1 Ir 115.17(16) . . ?
C12 N2 C16 120.0(2) . . ?
C12 N2 Ir 124.17(17) . . ?
C16 N2 Ir 115.84(16) . . ?
C23 N3 C31 119.73(19) . . ?
C23 N3 Ir 126.00(16) . . ?
C31 N3 Ir 113.91(14) . . ?
N1 C1 C2 122.8(2) . . ?
N1 C1 H1 118.6 . . ?
C2 C1 H1 118.6 . . ?
C3 C2 C1 118.4(3) . . ?
C3 C2 H2 120.8 . . ?
C1 C2 H2 120.8 . . ?
C2 C3 C4 119.9(2) . . ?
C2 C3 H3 120.1 . . ?
C4 C3 H3 120.1 . . ?
C3 C4 C5 119.9(3) . . ?
C3 C4 H4 120.1 . . ?
C5 C4 H4 120.1 . . ?
N1 C5 C4 119.7(2) . . ?
N1 C5 C6 114.3(2) . . ?
C4 C5 C6 126.0(2) . . ?
C7 C6 C11 121.4(2) . . ?
C7 C6 C5 123.6(2) . . ?
C11 C6 C5 115.0(2) . . ?
C8 C7 C6 120.1(2) . . ?
C8 C7 H7 119.9 . . ?
C6 C7 H7 119.9 . . ?
C7 C8 C9 119.7(2) . . ?
C7 C8 H8 120.1 . . ?
C9 C8 H8 120.1 . . ?
C8 C9 C10 120.7(3) . . ?
C8 C9 H9 119.7 . . ?
C10 C9 H9 119.7 . . ?
C9 C10 C11 121.2(2) . . ?
C9 C10 H10 119.4 . . ?
C11 C10 H10 119.4 . . ?
C10 C11 C6 116.9(2) . . ?
C10 C11 Ir 128.62(18) . . ?
C6 C11 Ir 114.44(17) . . ?
N2 C12 C13 122.1(3) . . ?
N2 C12 H12 118.9 . . ?
C13 C12 H12 118.9 . . ?
C12 C13 C14 118.5(3) . . ?
C12 C13 H13 120.8 . . ?
C14 C13 H13 120.8 . . ?
C15 C14 C13 120.0(3) . . ?
C15 C14 H14 120.0 . . ?
C13 C14 H14 120.0 . . ?
C14 C15 C16 119.9(3) . . ?
C14 C15 H15 120.1 . . ?
C16 C15 H15 120.1 . . ?
N2 C16 C15 119.5(2) . . ?
N2 C16 C17 114.0(2) . . ?
C15 C16 C17 126.5(2) . . ?
C18 C17 C22 121.6(3) . . ?
C18 C17 C16 123.7(2) . . ?
C22 C17 C16 114.5(2) . . ?
C19 C18 C17 119.5(3) . . ?
C19 C18 H18 120.2 . . ?
C17 C18 H18 120.2 . . ?
C18 C19 C20 120.1(3) . . ?
C18 C19 H19 119.9 . . ?
C20 C19 H19 119.9 . . ?
C21 C20 C19 120.9(3) . . ?
C21 C20 H20 119.6 . . ?
C19 C20 H20 119.6 . . ?
C20 C21 C22 120.7(3) . . ?
C20 C21 H21 119.6 . . ?
C22 C21 H21 119.6 . . ?
C21 C22 C17 117.1(2) . . ?
C21 C22 Ir 128.05(19) . . ?
C17 C22 Ir 114.83(17) . . ?
N3 C23 C24 122.1(2) . . ?
N3 C23 H23 118.9 . . ?
C24 C23 H23 118.9 . . ?
C25 C24 C23 119.3(2) . . ?
C25 C24 H24 120.4 . . ?
C23 C24 H24 120.4 . . ?
C24 C25 C26 120.7(2) . . ?
C24 C25 H25 119.6 . . ?
C26 C25 H25 119.6 . . ?
C31 C26 C25 116.1(2) . . ?
C31 C26 C27 118.6(2) . . ?
C25 C26 C27 125.2(2) . . ?
C28 C27 C26 117.6(2) . . ?
C28 C27 C32 119.3(2) . . ?
C26 C27 C32 122.7(2) . . ?
C27 C28 C29 125.3(2) . . ?
C27 C28 H28 117.4 . . ?
C29 C28 H28 117.4 . . ?
C28 C29 C30 118.5(2) . . ?
C28 C29 C38 119.8(2) . . ?
C30 C29 C38 121.7(2) . . ?
O C30 C29 123.1(2) . . ?
O C30 C31 119.70(19) . . ?
C29 C30 C31 117.24(19) . . ?
N3 C31 C26 122.0(2) . . ?
N3 C31 C30 115.37(18) . . ?
C26 C31 C30 122.61(19) . . ?
C33 C32 C37 117.8(2) . . ?
C33 C32 C27 123.0(2) . . ?
C37 C32 C27 119.2(2) . . ?
C32 C33 C34 121.1(3) . . ?
C32 C33 H33 119.4 . . ?
C34 C33 H33 119.4 . . ?
C35 C34 C33 120.3(3) . . ?
C35 C34 H34 119.9 . . ?
C33 C34 H34 119.9 . . ?
C34 C35 C36 119.7(3) . . ?
C34 C35 H35 120.2 . . ?
C36 C35 H35 120.2 . . ?
C35 C36 C37 119.9(3) . . ?
C35 C36 H36 120.1 . . ?
C37 C36 H36 120.1 . . ?
C32 C37 C36 121.3(3) . . ?
C32 C37 H37 119.4 . . ?
C36 C37 H37 119.4 . . ?
C43 C38 C39 117.4(2) . . ?
C43 C38 C29 121.8(2) . . ?
C39 C38 C29 120.8(2) . . ?
C40 C39 C38 121.2(3) . . ?
C40 C39 H39 119.4 . . ?
C38 C39 H39 119.4 . . ?
C41 C40 C39 120.5(3) . . ?
C41 C40 H40 119.8 . . ?
C39 C40 H40 119.8 . . ?
C40 C41 C42 118.7(3) . . ?
C40 C41 H41 120.7 . . ?
C42 C41 H41 120.7 . . ?
C41 C42 C43 121.2(3) . . ?
C41 C42 H42 119.4 . . ?
C43 C42 H42 119.4 . . ?
C42 C43 C38 121.1(3) . . ?
C42 C43 H43 119.5 . . ?
C38 C43 H43 119.5 . . ?

loop_
_geom_bond_atom_site_label_1
_geom_bond_atom_site_label_2
_geom_bond_distance
_geom_bond_site_symmetry_2
_geom_bond_publ_flag
Ir C22 1.988(2) . ?
Ir C11 2.008(2) . ?
Ir N2 2.0247(19) . ?
Ir N1 2.0449(18) . ?
Ir N3 2.1433(18) . ?
Ir O 2.1518(15) . ?
O C30 1.302(3) . ?
N1 C1 1.335(3) . ?
N1 C5 1.371(3) . ?
N2 C12 1.345(3) . ?
N2 C16 1.364(3) . ?
N3 C23 1.323(3) . ?
N3 C31 1.371(3) . ?
C1 C2 1.382(3) . ?
C1 H1 0.9500 . ?
C2 C3 1.371(4) . ?
C2 H2 0.9500 . ?
C3 C4 1.375(4) . ?
C3 H3 0.9500 . ?
C4 C5 1.395(3) . ?
C4 H4 0.9500 . ?
C5 C6 1.460(4) . ?
C6 C7 1.398(3) . ?
C6 C11 1.414(3) . ?
C7 C8 1.372(4) . ?
C7 H7 0.9500 . ?
C8 C9 1.386(4) . ?
C8 H8 0.9500 . ?
C9 C10 1.391(4) . ?
C9 H9 0.9500 . ?
C10 C11 1.401(3) . ?
C10 H10 0.9500 . ?
C12 C13 1.375(3) . ?
C12 H12 0.9500 . ?
C13 C14 1.379(4) . ?
C13 H13 0.9500 . ?
C14 C15 1.375(4) . ?
C14 H14 0.9500 . ?
C15 C16 1.391(3) . ?
C15 H15 0.9500 . ?
C16 C17 1.458(4) . ?
C17 C18 1.394(3) . ?
C17 C22 1.414(3) . ?
C18 C19 1.373(4) . ?
C18 H18 0.9500 . ?
C19 C20 1.386(5) . ?
C19 H19 0.9500 . ?
C20 C21 1.385(4) . ?
C20 H20 0.9500 . ?
C21 C22 1.403(3) . ?
C21 H21 0.9500 . ?
C23 C24 1.406(3) . ?
C23 H23 0.9500 . ?
C24 C25 1.366(4) . ?
C24 H24 0.9500 . ?
C25 C26 1.425(3) . ?
C25 H25 0.9500 . ?
C26 C31 1.424(3) . ?
C26 C27 1.426(3) . ?
C27 C28 1.383(3) . ?
C27 C32 1.493(3) . ?
C28 C29 1.407(3) . ?
C28 H28 0.9500 . ?
C29 C30 1.417(3) . ?
C29 C38 1.481(3) . ?
C30 C31 1.441(3) . ?
C32 C33 1.389(4) . ?
C32 C37 1.393(4) . ?
C33 C34 1.393(4) . ?
C33 H33 0.9500 . ?
C34 C35 1.376(5) . ?
C34 H34 0.9500 . ?
C35 C36 1.383(5) . ?
C35 H35 0.9500 . ?
C36 C37 1.393(4) . ?
C36 H36 0.9500 . ?
C37 H37 0.9500 . ?
C38 C43 1.381(4) . ?
C38 C39 1.392(3) . ?
C39 C40 1.390(4) . ?
C39 H39 0.9500 . ?
C40 C41 1.368(5) . ?
C40 H40 0.9500 . ?
C41 C42 1.374(5) . ?
C41 H41 0.9500 . ?
C42 C43 1.380(4) . ?
C42 H42 0.9500 . ?
C43 H43 0.9500 . ?

loop_
_geom_torsion_atom_site_label_1
_geom_torsion_atom_site_label_2
_geom_torsion_atom_site_label_3
_geom_torsion_atom_site_label_4
_geom_torsion
_geom_torsion_site_symmetry_1
_geom_torsion_site_symmetry_2
_geom_torsion_site_symmetry_3
_geom_torsion_site_symmetry_4
_geom_torsion_publ_flag
C11 Ir O C30 179.26(15) . . . . ?
N2 Ir O C30 84.73(15) . . . . ?
N1 Ir O C30 -100.53(15) . . . . ?
N3 Ir O C30 -1.15(14) . . . . ?
C22 Ir N1 C1 -95.0(2) . . . . ?
C11 Ir N1 C1 -179.6(2) . . . . ?
N3 Ir N1 C1 4.8(2) . . . . ?
O Ir N1 C1 81.31(19) . . . . ?
C22 Ir N1 C5 88.94(17) . . . . ?
C11 Ir N1 C5 4.32(16) . . . . ?
N3 Ir N1 C5 -171.25(16) . . . . ?
O Ir N1 C5 -94.76(16) . . . . ?
C22 Ir N2 C12 -175.2(2) . . . . ?
C11 Ir N2 C12 -89.9(2) . . . . ?
N3 Ir N2 C12 85.7(2) . . . . ?
O Ir N2 C12 9.0(2) . . . . ?
C22 Ir N2 C16 2.72(16) . . . . ?
C11 Ir N2 C16 87.96(17) . . . . ?
N3 Ir N2 C16 -96.41(16) . . . . ?
O Ir N2 C16 -173.15(16) . . . . ?
C22 Ir N3 C23 -1.6(2) . . . . ?
N2 Ir N3 C23 78.55(19) . . . . ?
N1 Ir N3 C23 -100.41(19) . . . . ?
O Ir N3 C23 174.3(2) . . . . ?
C22 Ir N3 C31 -174.70(15) . . . . ?
N2 Ir N3 C31 -94.50(15) . . . . ?
N1 Ir N3 C31 86.54(15) . . . . ?
O Ir N3 C31 1.29(14) . . . . ?
C5 N1 C1 C2 1.4(4) . . . . ?
Ir N1 C1 C2 -174.49(19) . . . . ?
N1 C1 C2 C3 2.2(4) . . . . ?
C1 C2 C3 C4 -3.1(4) . . . . ?
C2 C3 C4 C5 0.5(4) . . . . ?
C1 N1 C5 C4 -4.1(3) . . . . ?
Ir N1 C5 C4 172.28(18) . . . . ?
C1 N1 C5 C6 177.1(2) . . . . ?
Ir N1 C5 C6 -6.6(3) . . . . ?
C3 C4 C5 N1 3.1(4) . . . . ?
C3 C4 C5 C6 -178.1(2) . . . . ?
N1 C5 C6 C7 -173.0(2) . . . . ?
C4 C5 C6 C7 8.2(4) . . . . ?
N1 C5 C6 C11 5.7(3) . . . . ?
C4 C5 C6 C11 -173.1(2) . . . . ?
C11 C6 C7 C8 0.8(4) . . . . ?
C5 C6 C7 C8 179.4(2) . . . . ?
C6 C7 C8 C9 0.6(4) . . . . ?
C7 C8 C9 C10 -1.6(4) . . . . ?
C8 C9 C10 C11 1.4(4) . . . . ?
C9 C10 C11 C6 0.0(4) . . . . ?
C9 C10 C11 Ir -177.3(2) . . . . ?
C7 C6 C11 C10 -1.0(3) . . . . ?
C5 C6 C11 C10 -179.8(2) . . . . ?
C7 C6 C11 Ir 176.65(18) . . . . ?
C5 C6 C11 Ir -2.1(3) . . . . ?
C22 Ir C11 C10 78.2(2) . . . . ?
N2 Ir C11 C10 -2.3(2) . . . . ?
N1 Ir C11 C10 176.3(2) . . . . ?
O Ir C11 C10 -97.9(2) . . . . ?
C22 Ir C11 C6 -99.16(18) . . . . ?
N2 Ir C11 C6 -179.60(17) . . . . ?
N1 Ir C11 C6 -1.07(16) . . . . ?
O Ir C11 C6 84.79(17) . . . . ?
C16 N2 C12 C13 1.6(4) . . . . ?
Ir N2 C12 C13 179.4(2) . . . . ?
N2 C12 C13 C14 1.3(4) . . . . ?
C12 C13 C14 C15 -2.1(5) . . . . ?
C13 C14 C15 C16 0.0(5) . . . . ?
C12 N2 C16 C15 -3.7(3) . . . . ?
Ir N2 C16 C15 178.34(19) . . . . ?
C12 N2 C16 C17 175.2(2) . . . . ?
Ir N2 C16 C17 -2.8(3) . . . . ?
C14 C15 C16 N2 2.9(4) . . . . ?
C14 C15 C16 C17 -175.8(3) . . . . ?
N2 C16 C17 C18 -174.8(2) . . . . ?
C15 C16 C17 C18 4.0(4) . . . . ?
N2 C16 C17 C22 1.0(3) . . . . ?
C15 C16 C17 C22 179.8(2) . . . . ?
C22 C17 C18 C19 -0.6(4) . . . . ?
C16 C17 C18 C19 174.9(2) . . . . ?
C17 C18 C19 C20 0.9(4) . . . . ?
C18 C19 C20 C21 0.4(5) . . . . ?
C19 C20 C21 C22 -2.1(4) . . . . ?
C20 C21 C22 C17 2.4(4) . . . . ?
C20 C21 C22 Ir -175.5(2) . . . . ?
C18 C17 C22 C21 -1.0(4) . . . . ?
C16 C17 C22 C21 -176.9(2) . . . . ?
C18 C17 C22 Ir 177.12(19) . . . . ?
C16 C17 C22 Ir 1.2(3) . . . . ?
C11 Ir C22 C21 81.4(2) . . . . ?
N2 Ir C22 C21 175.8(2) . . . . ?
N1 Ir C22 C21 1.3(2) . . . . ?
N3 Ir C22 C21 -98.5(2) . . . . ?
C11 Ir C22 C17 -96.52(18) . . . . ?
N2 Ir C22 C17 -2.07(17) . . . . ?
N1 Ir C22 C17 -176.61(17) . . . . ?
N3 Ir C22 C17 83.57(18) . . . . ?
C31 N3 C23 C24 1.0(3) . . . . ?
Ir N3 C23 C24 -171.66(19) . . . . ?
N3 C23 C24 C25 -2.7(4) . . . . ?
C23 C24 C25 C26 0.9(4) . . . . ?
C24 C25 C26 C31 2.2(3) . . . . ?
C24 C25 C26 C27 177.9(2) . . . . ?
C31 C26 C27 C28 0.8(3) . . . . ?
C25 C26 C27 C28 -174.9(2) . . . . ?
C31 C26 C27 C32 174.3(2) . . . . ?
C25 C26 C27 C32 -1.3(4) . . . . ?
C26 C27 C28 C29 1.0(3) . . . . ?
C32 C27 C28 C29 -172.8(2) . . . . ?
C27 C28 C29 C30 -0.5(3) . . . . ?
C27 C28 C29 C38 179.2(2) . . . . ?
Ir O C30 C29 -179.41(16) . . . . ?
Ir O C30 C31 0.9(2) . . . . ?
C28 C29 C30 O 178.66(19) . . . . ?
C38 C29 C30 O -1.1(3) . . . . ?
C28 C29 C30 C31 -1.6(3) . . . . ?
C38 C29 C30 C31 178.65(19) . . . . ?
C23 N3 C31 C26 2.4(3) . . . . ?
Ir N3 C31 C26 175.89(16) . . . . ?
C23 N3 C31 C30 -174.8(2) . . . . ?
Ir N3 C31 C30 -1.3(2) . . . . ?
C25 C26 C31 N3 -3.9(3) . . . . ?
C27 C26 C31 N3 -179.94(19) . . . . ?
C25 C26 C31 C30 173.1(2) . . . . ?
C27 C26 C31 C30 -3.0(3) . . . . ?
O C30 C31 N3 0.3(3) . . . . ?
C29 C30 C31 N3 -179.47(18) . . . . ?
O C30 C31 C26 -176.87(19) . . . . ?
C29 C30 C31 C26 3.4(3) . . . . ?
C28 C27 C32 C33 -135.4(3) . . . . ?
C26 C27 C32 C33 51.2(3) . . . . ?
C28 C27 C32 C37 44.1(3) . . . . ?
C26 C27 C32 C37 -129.4(3) . . . . ?
C37 C32 C33 C34 1.4(4) . . . . ?
C27 C32 C33 C34 -179.2(3) . . . . ?
C32 C33 C34 C35 -0.2(5) . . . . ?
C33 C34 C35 C36 -1.3(5) . . . . ?
C34 C35 C36 C37 1.6(5) . . . . ?
C33 C32 C37 C36 -1.1(4) . . . . ?
C27 C32 C37 C36 179.4(3) . . . . ?
C35 C36 C37 C32 -0.3(5) . . . . ?
C28 C29 C38 C43 -141.0(3) . . . . ?
C30 C29 C38 C43 38.8(3) . . . . ?
C28 C29 C38 C39 39.4(3) . . . . ?
C30 C29 C38 C39 -140.9(2) . . . . ?
C43 C38 C39 C40 0.4(4) . . . . ?
C29 C38 C39 C40 -180.0(3) . . . . ?
C38 C39 C40 C41 1.3(5) . . . . ?
C39 C40 C41 C42 -1.9(6) . . . . ?
C40 C41 C42 C43 0.8(6) . . . . ?
C41 C42 C43 C38 0.9(6) . . . . ?
C39 C38 C43 C42 -1.4(5) . . . . ?
C29 C38 C43 C42 178.9(3) . . . . ?
